data_4331622
loop_
_publ_author_name
'Bo Liu'
'Jin Yang'
'Guo-Cheng Yang'
'Jian-Fang Ma'

_publ_contact_author_address
;
Key Lab of Polyoxometalate Science
Department of Chemistry
Northeast Normal University
Changchun 130024
P.R.China
;
_publ_contact_author_email jianfangma@yahoo.com.cn
_publ_contact_author_fax +86-431-85098620
_publ_contact_author_name 'Jian-Fang Ma'
_publ_contact_author_phone +86-431-85098620
_publ_section_title
;
 Four New Three-Dimensional Polyoxometalate-Based Metal-Organic Frameworks
 Constructed From [Mo6O18(O3AsPh)2]4- Polyoxoanions and Copper(I)-Organic
 Fragments: Syntheses, Structures, Electrochemistry, and Photocatalysis
 Properties
;
_journal_name_full 'Inorganic Chemistry'
_journal_page_first 84
_journal_page_last 94
_journal_paper_doi 10.1021/ic301257k
_journal_volume 52
_journal_year 2013
_chemical_formula_moiety 'C24 H33 As Cu2 Mo3 N12 O12'
_chemical_formula_sum 'C24 H33 As Cu2 Mo3 N12 O12'
_chemical_formula_weight 1171.44
_chemical_name_systematic
;
 ?
;
_space_group_IT_number 2
_symmetry_cell_setting triclinic
_symmetry_space_group_name_Hall '-P 1'
_symmetry_space_group_name_H-M 'P -1'
_atom_sites_solution_hydrogens geom
_atom_sites_solution_primary direct
_atom_sites_solution_secondary difmap
_audit_creation_method SHELXL-97
_cell_angle_alpha 82.996(2)
_cell_angle_beta 82.647(2)
_cell_angle_gamma 85.451(2)
_cell_formula_units_Z 2
_cell_length_a 11.4894(3)
_cell_length_b 13.0862(3)
_cell_length_c 13.1470(3)
_cell_measurement_reflns_used 6608
_cell_measurement_temperature 293(2)
_cell_measurement_theta_max 29.1224
_cell_measurement_theta_min 3.1371
_cell_volume 1941.72(8)
_computing_cell_refinement CrysAlis
_computing_data_collection 'CrysAlis (Oxford Diffraction, 2006)'
_computing_data_reduction CrysAlis
_computing_structure_refinement 'SHELXL-97 (Sheldrick, 2008)'
_computing_structure_solution 'SHELXL-97 (Sheldrick, 1997)'
_diffrn_ambient_temperature 293(2)
_diffrn_detector_area_resol_mean 10.0
_diffrn_measured_fraction_theta_full 0.994
_diffrn_measured_fraction_theta_max 0.994
_diffrn_measurement_device_type 'Oxford Diffraction Gemini R Ultra'
_diffrn_measurement_method '\w scan'
_diffrn_radiation_monochromator graphite
_diffrn_radiation_source 'fine-focus sealed tube'
_diffrn_radiation_type MoK\a
_diffrn_radiation_wavelength 0.71073
_diffrn_reflns_av_R_equivalents 0.0278
_diffrn_reflns_av_sigmaI/netI 0.0662
_diffrn_reflns_limit_h_max 14
_diffrn_reflns_limit_h_min -10
_diffrn_reflns_limit_k_max 16
_diffrn_reflns_limit_k_min -16
_diffrn_reflns_limit_l_max 16
_diffrn_reflns_limit_l_min -15
_diffrn_reflns_number 13449
_diffrn_reflns_theta_full 26.02
_diffrn_reflns_theta_max 26.02
_diffrn_reflns_theta_min 3.14
_exptl_absorpt_coefficient_mu 2.936
_exptl_absorpt_correction_T_max 0.6201
_exptl_absorpt_correction_T_min 0.4535
_exptl_absorpt_correction_type multi-scan
_exptl_absorpt_process_details 'CrysAlis (Oxford Diffraction, 2006)'
_exptl_crystal_colour brown
_exptl_crystal_density_diffrn 2.004
_exptl_crystal_description block
_exptl_crystal_F_000 1148
_exptl_crystal_size_max 0.32
_exptl_crystal_size_mid 0.24
_exptl_crystal_size_min 0.18
_refine_diff_density_max 0.939
_refine_diff_density_min -0.870
_refine_diff_density_rms 0.124
_refine_ls_extinction_method none
_refine_ls_goodness_of_fit_ref 0.943
_refine_ls_hydrogen_treatment constr
_refine_ls_matrix_type full
_refine_ls_number_parameters 525
_refine_ls_number_reflns 7617
_refine_ls_number_restraints 474
_refine_ls_restrained_S_all 0.969
_refine_ls_R_factor_all 0.0754
_refine_ls_R_factor_gt 0.0425
_refine_ls_shift/su_max 0.001
_refine_ls_shift/su_mean 0.000
_refine_ls_structure_factor_coef Fsqd
_refine_ls_weighting_details 'calc w=1/[\s^2^(Fo^2^)+(0.0653P)^2^+0.0000P] where P=(Fo^2^+2Fc^2^)/3'
_refine_ls_weighting_scheme calc
_refine_ls_wR_factor_gt 0.1032
_refine_ls_wR_factor_ref 0.1116
_reflns_number_gt 5025
_reflns_number_total 7617
_reflns_threshold_expression >2\s(I)
_cod_data_source_file ic301257k_si_002_3.cif
_cod_data_source_block 3
_cod_database_code 4331622

loop_
_symmetry_equiv_pos_as_xyz
'x, y, z'
'-x, -y, -z'

loop_
_atom_site_label
_atom_site_type_symbol
_atom_site_fract_x
_atom_site_fract_y
_atom_site_fract_z
_atom_site_U_iso_or_equiv
_atom_site_adp_type
_atom_site_occupancy
_atom_site_symmetry_multiplicity
_atom_site_calc_flag
_atom_site_refinement_flags
_atom_site_disorder_assembly
_atom_site_disorder_group
Cu1 Cu 0.58197(10) 0.49544(8) 0.58493(7) 0.0621(3) Uani 1 1 d . . .
Cu2 Cu 1.45408(11) 0.87986(9) -0.02364(10) 0.0900(4) Uani 1 1 d . . .
As1 As 0.38107(5) 0.07186(4) 0.46453(4) 0.02432(15) Uani 1 1 d . . .
Mo1 Mo 0.62418(5) 0.20730(4) 0.53959(4) 0.03018(14) Uani 1 1 d . . .
Mo2 Mo 0.44878(5) 0.08662(4) 0.72459(4) 0.03037(14) Uani 1 1 d . . .
Mo3 Mo 0.32957(5) -0.12268(4) 0.68737(4) 0.03088(15) Uani 1 1 d . . .
C1 C 0.7944(9) 0.4639(7) 0.4456(7) 0.0826(19) Uani 1 1 d U B .
H1 H 0.8100 0.3984 0.4790 0.099 Uiso 1 1 calc R . .
C2 C 0.7170(8) 0.6112(7) 0.4102(6) 0.0674(15) Uani 1 1 d U . .
H2 H 0.6677 0.6711 0.4103 0.081 Uiso 1 1 calc R . .
C3 C 0.8738(8) 0.6762(7) 0.2753(6) 0.0725(14) Uani 1 1 d U . .
H3A H 0.8242 0.7389 0.2628 0.087 Uiso 1 1 calc R A 1
H3B H 0.8988 0.6483 0.2104 0.087 Uiso 1 1 calc R A 1
C4 C 0.981(3) 0.696(3) 0.330(2) 0.0725(17) Uani 0.278(9) 1 d PU B 1
H4A H 0.9529 0.7116 0.3995 0.087 Uiso 0.278(9) 1 calc PR B 1
H4B H 1.0318 0.6334 0.3356 0.087 Uiso 0.278(9) 1 calc PR B 1
C5 C 1.055(3) 0.783(2) 0.278(2) 0.0733(16) Uani 0.278(9) 1 d PU B 1
H5A H 1.0652 0.7731 0.2050 0.088 Uiso 0.278(9) 1 calc PR B 1
H5B H 1.1320 0.7666 0.3009 0.088 Uiso 0.278(9) 1 calc PR B 1
C4' C 0.9207(13) 0.7602(10) 0.3184(9) 0.0722(16) Uani 0.722(9) 1 d PU B 2
H4'1 H 0.9802 0.7304 0.3614 0.087 Uiso 0.722(9) 1 calc PR B 2
H4'2 H 0.8576 0.7915 0.3631 0.087 Uiso 0.722(9) 1 calc PR B 2
C5' C 0.9751(12) 0.8462(10) 0.2414(9) 0.0728(15) Uani 0.722(9) 1 d PU B 2
H5'1 H 1.0328 0.8143 0.1924 0.087 Uiso 0.722(9) 1 calc PR B 2
H5'2 H 0.9135 0.8805 0.2030 0.087 Uiso 0.722(9) 1 calc PR B 2
C6 C 1.0280(9) 0.9197(7) 0.2809(7) 0.0773(14) Uani 1 1 d U . .
H6A H 0.9429 0.9300 0.2880 0.093 Uiso 1 1 calc R B 1
H6B H 1.0506 0.9314 0.3469 0.093 Uiso 1 1 calc R B 1
C7 C 1.0670(9) 1.0079(7) 0.2122(7) 0.0797(15) Uani 1 1 d U B .
H7A H 1.1016 1.0540 0.2507 0.096 Uiso 1 1 calc R . .
H7B H 0.9999 1.0451 0.1837 0.096 Uiso 1 1 calc R . .
C8 C 1.2580(8) 0.9340(7) 0.1282(6) 0.0690(15) Uani 1 1 d U B .
H8 H 1.2964 0.9126 0.1860 0.083 Uiso 1 1 calc R . .
C9 C 1.2181(9) 0.9661(7) -0.0225(7) 0.0749(18) Uani 1 1 d U B .
H9 H 1.2249 0.9689 -0.0941 0.090 Uiso 1 1 calc R . .
C10 C 0.4617(9) 0.4180(7) 0.7841(7) 0.0780(19) Uani 1 1 d U . .
H10 H 0.4891 0.3508 0.7739 0.094 Uiso 1 1 calc R . .
C11 C 0.4370(8) 0.5754(7) 0.7598(7) 0.0741(17) Uani 1 1 d U . .
H11 H 0.4382 0.6442 0.7318 0.089 Uiso 1 1 calc R . .
C12 C 0.3054(8) 0.6004(7) 0.9239(7) 0.0789(16) Uani 1 1 d U . .
H12A H 0.3377 0.6658 0.9280 0.095 Uiso 1 1 calc R . .
H12B H 0.3004 0.5615 0.9918 0.095 Uiso 1 1 calc R . .
C13 C 0.1839(9) 0.6189(8) 0.8888(7) 0.0871(15) Uani 1 1 d U D .
H13A H 0.1900 0.6596 0.8217 0.104 Uiso 1 1 calc R . .
H13B H 0.1548 0.5531 0.8810 0.104 Uiso 1 1 calc R . .
C14 C 0.1011(9) 0.6712(8) 0.9590(7) 0.0898(16) Uani 1 1 d U . .
H14A H 0.1459 0.7198 0.9853 0.108 Uiso 1 1 calc R C 3
H14B H 0.0807 0.6195 1.0166 0.108 Uiso 1 1 calc R C 3
C15 C -0.010(2) 0.728(2) 0.9391(18) 0.0876(18) Uani 0.458(16) 1 d PU D 3
H15A H 0.0167 0.7911 0.9001 0.105 Uiso 0.458(16) 1 calc PR D 3
H15B H -0.0361 0.6894 0.8887 0.105 Uiso 0.458(16) 1 calc PR D 3
C16 C -0.098(2) 0.756(2) 0.9844(16) 0.0865(17) Uani 0.458(16) 1 d PU D 3
H16A H -0.0902 0.8271 0.9935 0.104 Uiso 0.458(16) 1 calc PR D 3
H16B H -0.1015 0.7175 1.0526 0.104 Uiso 0.458(16) 1 calc PR D 3
C15' C -0.0264(18) 0.6699(19) 0.9140(14) 0.0865(18) Uani 0.542(16) 1 d PU D 4
H15C H -0.0305 0.7242 0.8571 0.104 Uiso 0.542(16) 1 calc PR D 4
H15D H -0.0297 0.6047 0.8869 0.104 Uiso 0.542(16) 1 calc PR D 4
C16' C -0.1102(18) 0.681(2) 0.9760(14) 0.0873(17) Uani 0.542(16) 1 d PU D 4
H16C H -0.0829 0.7069 1.0344 0.105 Uiso 0.542(16) 1 calc PR D 4
H16D H -0.1374 0.6133 1.0001 0.105 Uiso 0.542(16) 1 calc PR D 4
C17 C -0.3155(9) 0.7832(8) 1.0027(7) 0.0828(17) Uani 1 1 d U D .
H17 H -0.3255 0.7811 1.0743 0.099 Uiso 1 1 calc R . .
C18 C -0.3425(9) 0.8135(8) 0.8498(7) 0.0868(19) Uani 1 1 d U D .
H18 H -0.3804 0.8352 0.7917 0.104 Uiso 1 1 calc R . .
C19 C 0.2437(6) 0.1527(5) 0.4291(5) 0.0440(12) Uani 1 1 d U . .
C20 C 0.2537(7) 0.2568(6) 0.3978(5) 0.0525(13) Uani 1 1 d U . .
H20 H 0.3254 0.2870 0.3910 0.063 Uiso 1 1 calc R . .
C21 C 0.1486(7) 0.3145(6) 0.3766(6) 0.0570(13) Uani 1 1 d U . .
H21 H 0.1499 0.3848 0.3548 0.068 Uiso 1 1 calc R . .
C22 C 0.0464(7) 0.2681(6) 0.3879(6) 0.0579(13) Uani 1 1 d U . .
H22 H -0.0220 0.3075 0.3740 0.069 Uiso 1 1 calc R . .
C23 C 0.0403(7) 0.1688(6) 0.4182(6) 0.0565(13) Uani 1 1 d U . .
H23 H -0.0316 0.1392 0.4242 0.068 Uiso 1 1 calc R . .
C24 C 0.1388(7) 0.1087(6) 0.4407(5) 0.0531(13) Uani 1 1 d U . .
H24 H 0.1340 0.0389 0.4637 0.064 Uiso 1 1 calc R . .
N1 N 0.6963(6) 0.5252(5) 0.4721(5) 0.0608(18) Uani 1 1 d . . .
N3 N 0.8136(6) 0.6015(5) 0.3498(5) 0.0674(18) Uani 1 1 d U B .
N2 N 0.8643(8) 0.5069(6) 0.3683(7) 0.091(2) Uani 1 1 d U . .
N4 N 1.1522(6) 0.9774(6) 0.1295(5) 0.0693(17) Uani 1 1 d U . .
N5 N 1.1268(7) 1.0013(6) 0.0304(6) 0.0837(19) Uani 1 1 d U B .
N6 N 1.3022(6) 0.9253(5) 0.0315(5) 0.0566(17) Uani 1 1 d . . .
N7 N 0.4908(7) 0.4986(5) 0.7141(5) 0.0614(18) Uani 1 1 d . . .
N8 N 0.3935(8) 0.4388(6) 0.8665(6) 0.086(2) Uani 1 1 d U . .
N9 N 0.3807(6) 0.5432(5) 0.8504(5) 0.0610(18) Uani 1 1 d . . .
N10 N -0.2191(8) 0.7514(7) 0.9489(6) 0.094(2) Uani 1 1 d U . .
N11 N -0.2332(9) 0.7764(8) 0.8450(7) 0.107(2) Uani 1 1 d U D .
N12 N -0.3940(6) 0.8173(5) 0.9454(5) 0.064(2) Uani 1 1 d . . .
O1 O 0.7698(4) 0.2231(3) 0.5345(3) 0.0452(11) Uani 1 1 d . . .
O2 O 0.5573(4) 0.3235(3) 0.5704(3) 0.0433(11) Uani 1 1 d . . .
O3 O 0.6030(4) 0.1263(3) 0.6704(3) 0.0322(9) Uani 1 1 d . . .
O5 O 0.3813(4) 0.2023(3) 0.7540(3) 0.0433(11) Uani 1 1 d . . .
O6 O 0.4815(4) 0.0255(3) 0.8409(3) 0.0411(11) Uani 1 1 d . . .
O4 O 0.4399(3) 0.1346(3) 0.5509(3) 0.0279(9) Uani 1 1 d . . .
O7 O 0.3129(4) 0.0189(3) 0.7101(3) 0.0334(10) Uani 1 1 d . . .
O8 O 0.3742(4) -0.1784(3) 0.8023(3) 0.0424(11) Uani 1 1 d . . .
O9 O 0.1847(4) -0.1453(4) 0.6984(3) 0.0476(12) Uani 1 1 d . . .
O10 O 0.3974(4) -0.2266(3) 0.6033(3) 0.0347(10) Uani 1 1 d . . .
O11 O 0.3366(3) -0.0460(3) 0.5178(3) 0.0293(9) Uani 1 1 d . . .
O12 O 0.4779(3) 0.0608(3) 0.3574(3) 0.0258(9) Uani 1 1 d . . .

loop_
_atom_site_aniso_label
_atom_site_aniso_U_11
_atom_site_aniso_U_22
_atom_site_aniso_U_33
_atom_site_aniso_U_23
_atom_site_aniso_U_13
_atom_site_aniso_U_12
Cu1 0.0647(7) 0.0614(6) 0.0562(6) -0.0013(5) 0.0071(5) -0.0101(5)
Cu2 0.0662(8) 0.0794(8) 0.1071(10) 0.0024(7) 0.0375(7) 0.0054(6)
As1 0.0239(3) 0.0266(3) 0.0210(3) -0.0012(2) -0.0002(2) 0.0015(2)
Mo1 0.0322(3) 0.0301(3) 0.0274(3) -0.0033(2) 0.0009(2) -0.0037(2)
Mo2 0.0334(3) 0.0343(3) 0.0224(2) -0.0033(2) 0.0012(2) -0.0026(2)
Mo3 0.0304(3) 0.0357(3) 0.0249(3) -0.0012(2) 0.0022(2) -0.0047(2)
C1 0.087(4) 0.067(4) 0.083(4) 0.005(3) 0.019(3) -0.002(3)
C2 0.073(3) 0.064(3) 0.061(3) -0.005(3) 0.008(3) -0.005(3)
C3 0.076(3) 0.072(3) 0.063(3) -0.002(2) 0.009(2) -0.005(3)
C4 0.076(3) 0.075(3) 0.062(3) -0.005(3) 0.008(3) -0.005(3)
C5 0.076(3) 0.078(3) 0.061(3) -0.005(3) 0.009(3) -0.006(3)
C4' 0.076(3) 0.074(3) 0.061(3) -0.005(3) 0.009(3) -0.006(3)
C5' 0.075(3) 0.077(3) 0.061(3) -0.004(2) 0.011(3) -0.005(3)
C6 0.080(3) 0.083(3) 0.063(3) -0.007(2) 0.009(2) -0.003(3)
C7 0.081(3) 0.087(3) 0.067(3) -0.013(3) 0.011(3) -0.007(3)
C8 0.072(3) 0.079(3) 0.053(3) -0.007(2) 0.004(3) -0.006(3)
C9 0.080(4) 0.092(4) 0.051(3) -0.016(3) -0.003(3) 0.002(4)
C10 0.090(4) 0.068(4) 0.068(4) 0.002(3) 0.012(3) -0.001(3)
C11 0.077(4) 0.070(3) 0.065(3) 0.009(3) 0.009(3) 0.003(3)
C12 0.079(4) 0.082(3) 0.067(3) 0.004(3) 0.006(3) 0.007(3)
C13 0.081(3) 0.097(3) 0.073(3) 0.008(3) 0.002(3) 0.010(3)
C14 0.082(3) 0.104(3) 0.074(3) 0.008(3) 0.001(3) 0.013(3)
C15 0.080(4) 0.103(4) 0.070(3) 0.007(3) 0.001(3) 0.013(3)
C16 0.080(3) 0.103(4) 0.068(3) 0.006(3) 0.000(3) 0.015(3)
C15' 0.080(4) 0.102(4) 0.069(3) 0.006(3) 0.001(3) 0.014(3)
C16' 0.080(3) 0.104(4) 0.068(3) 0.007(3) 0.000(3) 0.013(3)
C17 0.077(4) 0.102(4) 0.060(3) 0.005(3) 0.004(3) 0.013(3)
C18 0.077(4) 0.111(4) 0.063(3) 0.003(3) -0.001(3) 0.020(3)
C19 0.040(3) 0.052(2) 0.042(2) -0.015(2) -0.013(2) 0.015(2)
C20 0.050(3) 0.056(3) 0.051(2) -0.012(2) -0.012(2) 0.015(2)
C21 0.055(3) 0.059(3) 0.056(2) -0.012(2) -0.010(2) 0.017(2)
C22 0.050(3) 0.068(3) 0.055(2) -0.013(2) -0.014(2) 0.021(2)
C23 0.048(3) 0.067(3) 0.054(2) -0.016(2) -0.009(2) 0.013(2)
C24 0.046(3) 0.061(3) 0.053(2) -0.014(2) -0.010(2) 0.012(2)
N1 0.059(5) 0.046(4) 0.073(4) -0.006(3) 0.009(3) -0.007(3)
N3 0.065(4) 0.047(3) 0.079(4) 0.002(3) 0.021(3) 0.003(3)
N2 0.086(5) 0.059(4) 0.109(5) 0.004(4) 0.038(4) 0.008(3)
N4 0.050(4) 0.097(4) 0.064(3) -0.030(3) 0.002(3) -0.006(3)
N5 0.068(3) 0.107(4) 0.081(3) -0.024(3) -0.018(3) 0.004(3)
N6 0.048(4) 0.069(4) 0.048(3) -0.003(3) 0.007(3) 0.002(3)
N7 0.082(5) 0.049(4) 0.050(4) 0.000(3) 0.002(3) -0.009(4)
N8 0.106(5) 0.065(4) 0.079(4) -0.001(3) 0.015(4) -0.014(3)
N9 0.077(5) 0.048(4) 0.053(4) 0.002(3) 0.005(3) -0.003(3)
N10 0.084(4) 0.127(4) 0.068(3) -0.004(3) -0.018(3) 0.014(3)
N11 0.096(4) 0.141(4) 0.079(3) -0.008(3) -0.013(3) 0.017(3)
N12 0.057(5) 0.080(5) 0.044(3) -0.002(3) 0.022(3) 0.016(4)
O1 0.040(3) 0.052(3) 0.043(2) -0.003(2) -0.002(2) -0.009(2)
O2 0.050(3) 0.036(2) 0.043(2) -0.0100(19) 0.003(2) -0.003(2)
O3 0.031(2) 0.039(2) 0.026(2) -0.0020(18) -0.0034(17) -0.0065(19)
O5 0.051(3) 0.041(2) 0.037(2) -0.009(2) 0.001(2) -0.004(2)
O6 0.046(3) 0.047(3) 0.030(2) 0.0002(19) -0.005(2) -0.008(2)
O4 0.032(2) 0.029(2) 0.0211(18) -0.0008(16) 0.0002(16) 0.0000(17)
O7 0.030(2) 0.037(2) 0.031(2) -0.0011(17) 0.0052(17) -0.0010(19)
O8 0.052(3) 0.044(3) 0.030(2) 0.0029(19) -0.002(2) -0.007(2)
O9 0.040(3) 0.058(3) 0.045(3) -0.014(2) 0.005(2) -0.010(2)
O10 0.044(3) 0.032(2) 0.025(2) 0.0040(17) 0.0000(18) -0.0016(19)
O11 0.028(2) 0.030(2) 0.0278(19) 0.0028(16) -0.0008(17) -0.0023(18)
O12 0.025(2) 0.030(2) 0.0224(18) -0.0025(16) -0.0014(16) -0.0016(17)

loop_
_atom_type_symbol
_atom_type_description
_atom_type_scat_dispersion_real
_atom_type_scat_dispersion_imag
_atom_type_scat_source
C C 0.0033 0.0016 'International Tables Vol C Tables 4.2.6.8 and 6.1.1.4'
H H 0.0000 0.0000 'International Tables Vol C Tables 4.2.6.8 and 6.1.1.4'
N N 0.0061 0.0033 'International Tables Vol C Tables 4.2.6.8 and 6.1.1.4'
O O 0.0106 0.0060 'International Tables Vol C Tables 4.2.6.8 and 6.1.1.4'
Cu Cu 0.3201 1.2651 'International Tables Vol C Tables 4.2.6.8 and 6.1.1.4'
As As 0.0499 2.0058 'International Tables Vol C Tables 4.2.6.8 and 6.1.1.4'
Mo Mo -1.6832 0.6857 'International Tables Vol C Tables 4.2.6.8 and 6.1.1.4'

loop_
_geom_angle_atom_site_label_1
_geom_angle_atom_site_label_2
_geom_angle_atom_site_label_3
_geom_angle
_geom_angle_site_symmetry_1
_geom_angle_site_symmetry_3
N1 Cu1 N7 161.7(3) . .
N1 Cu1 O2 100.4(2) . .
N7 Cu1 O2 95.8(2) . .
N6 Cu2 N12 168.8(3) . 1_754
O12 As1 O11 110.66(18) . .
O12 As1 O4 110.64(18) . .
O11 As1 O4 111.95(18) . .
O12 As1 C19 109.9(2) . .
O11 As1 C19 106.8(3) . .
O4 As1 C19 106.8(2) . .
O1 Mo1 O2 104.3(2) . .
O1 Mo1 O3 98.23(19) . .
O2 Mo1 O3 100.73(18) . .
O1 Mo1 O10 101.7(2) . 2_656
O2 Mo1 O10 96.91(18) . 2_656
O3 Mo1 O10 149.10(18) . 2_656
O1 Mo1 O11 91.07(18) . 2_656
O2 Mo1 O11 163.74(19) . 2_656
O3 Mo1 O11 82.03(14) . 2_656
O10 Mo1 O11 74.31(14) 2_656 2_656
O1 Mo1 O4 163.51(17) . .
O2 Mo1 O4 91.42(18) . .
O3 Mo1 O4 73.45(15) . .
O10 Mo1 O4 81.00(16) 2_656 .
O11 Mo1 O4 73.89(13) 2_656 .
O6 Mo2 O5 104.0(2) . .
O6 Mo2 O7 99.91(19) . .
O5 Mo2 O7 98.4(2) . .
O6 Mo2 O3 98.02(19) . .
O5 Mo2 O3 101.1(2) . .
O7 Mo2 O3 149.32(16) . .
O6 Mo2 O4 164.47(17) . .
O5 Mo2 O4 91.08(16) . .
O7 Mo2 O4 81.35(15) . .
O3 Mo2 O4 74.90(15) . .
O6 Mo2 O12 90.58(17) . 2_656
O5 Mo2 O12 165.06(17) . 2_656
O7 Mo2 O12 75.33(15) . 2_656
O3 Mo2 O12 79.81(15) . 2_656
O4 Mo2 O12 74.68(12) . 2_656
O9 Mo3 O8 104.2(2) . .
O9 Mo3 O7 98.4(2) . .
O8 Mo3 O7 100.86(19) . .
O9 Mo3 O10 101.1(2) . .
O8 Mo3 O10 97.91(18) . .
O7 Mo3 O10 148.60(16) . .
O9 Mo3 O11 94.57(18) . .
O8 Mo3 O11 160.81(19) . .
O7 Mo3 O11 80.06(14) . .
O10 Mo3 O11 74.10(14) . .
O9 Mo3 O12 167.14(17) . 2_656
O8 Mo3 O12 87.90(18) . 2_656
O7 Mo3 O12 74.64(15) . 2_656
O10 Mo3 O12 81.17(16) . 2_656
O11 Mo3 O12 73.77(13) . 2_656
N2 C1 N1 113.1(8) . .
N2 C1 H1 123.5 . .
N1 C1 H1 123.5 . .
N3 C2 N1 111.6(8) . .
N3 C2 H2 124.2 . .
N1 C2 H2 124.2 . .
N3 C3 C4' 115.6(8) . .
N3 C3 C4 102.3(13) . .
C4' C3 C4 40.6(12) . .
N3 C3 H3A 111.3 . .
C4' C3 H3A 70.8 . .
C4 C3 H3A 111.3 . .
N3 C3 H3B 111.3 . .
C4' C3 H3B 129.2 . .
C4 C3 H3B 111.3 . .
H3A C3 H3B 109.2 . .
C5 C4 C3 116(2) . .
C5 C4 H4A 108.3 . .
C3 C4 H4A 108.3 . .
C5 C4 H4B 108.3 . .
C3 C4 H4B 108.3 . .
H4A C4 H4B 107.4 . .
C4 C5 C6 129(2) . .
C4 C5 H5A 105.0 . .
C6 C5 H5A 105.0 . .
C4 C5 H5B 105.0 . .
C6 C5 H5B 105.0 . .
H5A C5 H5B 105.9 . .
C3 C4' C5' 117.0(10) . .
C3 C4' H4'1 108.0 . .
C5' C4' H4'1 108.0 . .
C3 C4' H4'2 108.0 . .
C5' C4' H4'2 108.0 . .
H4'1 C4' H4'2 107.3 . .
C6 C5' C4' 117.1(10) . .
C6 C5' H5'1 108.0 . .
C4' C5' H5'1 108.0 . .
C6 C5' H5'2 108.0 . .
C4' C5' H5'2 108.0 . .
H5'1 C5' H5'2 107.3 . .
C5' C6 C7 118.3(9) . .
C5' C6 C5 45.5(13) . .
C7 C6 C5 133.2(12) . .
C5' C6 H6A 66.7 . .
C7 C6 H6A 103.9 . .
C5 C6 H6A 103.9 . .
C5' C6 H6B 137.8 . .
C7 C6 H6B 103.9 . .
C5 C6 H6B 103.9 . .
H6A C6 H6B 105.4 . .
C6 C7 N4 111.2(8) . .
C6 C7 H7A 109.4 . .
N4 C7 H7A 109.4 . .
C6 C7 H7B 109.4 . .
N4 C7 H7B 109.4 . .
H7A C7 H7B 108.0 . .
N4 C8 N6 108.9(8) . .
N4 C8 H8 125.5 . .
N6 C8 H8 125.5 . .
N5 C9 N6 114.8(8) . .
N5 C9 H9 122.6 . .
N6 C9 H9 122.6 . .
N8 C10 N7 116.6(8) . .
N8 C10 H10 121.7 . .
N7 C10 H10 121.7 . .
N7 C11 N9 111.5(8) . .
N7 C11 H11 124.2 . .
N9 C11 H11 124.2 . .
N9 C12 C13 108.8(8) . .
N9 C12 H12A 109.9 . .
C13 C12 H12A 109.9 . .
N9 C12 H12B 109.9 . .
C13 C12 H12B 109.9 . .
H12A C12 H12B 108.3 . .
C14 C13 C12 113.2(9) . .
C14 C13 H13A 108.9 . .
C12 C13 H13A 108.9 . .
C14 C13 H13B 108.9 . .
C12 C13 H13B 108.9 . .
H13A C13 H13B 107.8 . .
C13 C14 C15 128.3(14) . .
C13 C14 C15' 104.9(11) . .
C15 C14 C15' 33.1(12) . .
C13 C14 H14A 105.2 . .
C15 C14 H14A 105.2 . .
C15' C14 H14A 138.2 . .
C13 C14 H14B 105.2 . .
C15 C14 H14B 105.2 . .
C15' C14 H14B 93.3 . .
H14A C14 H14B 105.9 . .
C16 C15 C14 139(2) . .
C16 C15 H15A 102.2 . .
C14 C15 H15A 102.2 . .
C16 C15 H15B 102.2 . .
C14 C15 H15B 102.2 . .
H15A C15 H15B 104.8 . .
C15 C16 N10 124(2) . .
C15 C16 H16A 106.2 . .
N10 C16 H16A 106.2 . .
C15 C16 H16B 106.2 . .
N10 C16 H16B 106.2 . .
H16A C16 H16B 106.4 . .
C16' C15' C14 114.6(18) . .
C16' C15' H15C 108.6 . .
C14 C15' H15C 108.6 . .
C16' C15' H15D 108.6 . .
C14 C15' H15D 108.6 . .
H15C C15' H15D 107.6 . .
C15' C16' N10 121.6(16) . .
C15' C16' H16C 106.9 . .
N10 C16' H16C 106.9 . .
C15' C16' H16D 106.9 . .
N10 C16' H16D 106.9 . .
H16C C16' H16D 106.7 . .
N12 C17 N10 111.6(8) . .
N12 C17 H17 124.2 . .
N10 C17 H17 124.2 . .
N11 C18 N12 113.4(9) . .
N11 C18 H18 123.3 . .
N12 C18 H18 123.3 . .
C24 C19 C20 122.2(6) . .
C24 C19 As1 119.8(5) . .
C20 C19 As1 118.0(6) . .
C19 C20 C21 115.9(8) . .
C19 C20 H20 122.0 . .
C21 C20 H20 122.0 . .
C22 C21 C20 120.3(8) . .
C22 C21 H21 119.9 . .
C20 C21 H21 119.9 . .
C23 C22 C21 122.0(7) . .
C23 C22 H22 119.0 . .
C21 C22 H22 119.0 . .
C22 C23 C24 120.6(8) . .
C22 C23 H23 119.7 . .
C24 C23 H23 119.7 . .
C19 C24 C23 119.0(8) . .
C19 C24 H24 120.5 . .
C23 C24 H24 120.5 . .
C2 N1 C1 101.6(7) . .
C2 N1 Cu1 131.8(6) . .
C1 N1 Cu1 125.7(6) . .
C2 N3 N2 110.0(7) . .
C2 N3 C3 130.5(7) . .
N2 N3 C3 119.3(7) . .
C1 N2 N3 103.5(7) . .
C8 N4 N5 109.1(7) . .
C8 N4 C7 132.2(8) . .
N5 N4 C7 118.5(7) . .
C9 N5 N4 103.0(7) . .
C9 N6 C8 104.0(7) . .
C9 N6 Cu2 125.5(6) . .
C8 N6 Cu2 130.2(6) . .
C11 N7 C10 101.1(7) . .
C11 N7 Cu1 131.2(6) . .
C10 N7 Cu1 127.6(6) . .
C10 N8 N9 101.3(7) . .
C11 N9 N8 109.4(7) . .
C11 N9 C12 130.2(7) . .
N8 N9 C12 120.2(7) . .
C17 N10 N11 107.6(8) . .
C17 N10 C16 122.1(12) . .
N11 N10 C16 119.6(11) . .
C17 N10 C16' 133.7(10) . .
N11 N10 C16' 117.8(10) . .
C16 N10 C16' 38.5(11) . .
C18 N11 N10 101.9(8) . .
C17 N12 C18 105.2(8) . .
C17 N12 Cu2 131.4(6) . 1_356
C18 N12 Cu2 122.9(6) . 1_356
Mo1 O2 Cu1 146.3(3) . .
Mo1 O3 Mo2 118.7(2) . .
As1 O4 Mo2 128.77(19) . .
As1 O4 Mo1 130.66(19) . .
Mo2 O4 Mo1 89.23(13) . .
Mo2 O7 Mo3 118.9(2) . .
Mo1 O10 Mo3 117.86(19) 2_656 .
As1 O11 Mo1 130.8(2) . 2_656
As1 O11 Mo3 129.9(2) . .
Mo1 O11 Mo3 89.67(12) 2_656 .
As1 O12 Mo2 130.39(19) . 2_656
As1 O12 Mo3 130.08(19) . 2_656
Mo2 O12 Mo3 86.82(12) 2_656 2_656

loop_
_geom_bond_atom_site_label_1
_geom_bond_atom_site_label_2
_geom_bond_distance
_geom_bond_site_symmetry_2
Cu1 N1 1.876(7) .
Cu1 N7 1.881(7) .
Cu1 O2 2.324(4) .
Cu2 N6 1.882(6) .
Cu2 N12 1.885(6) 1_754
As1 O12 1.693(4) .
As1 O11 1.703(4) .
As1 O4 1.713(4) .
As1 C19 1.906(6) .
Mo1 O1 1.693(5) .
Mo1 O2 1.718(4) .
Mo1 O3 1.906(4) .
Mo1 O10 1.910(4) 2_656
Mo1 O11 2.318(4) 2_656
Mo1 O4 2.369(4) .
Mo2 O6 1.709(4) .
Mo2 O5 1.709(4) .
Mo2 O7 1.897(4) .
Mo2 O3 1.911(4) .
Mo2 O4 2.306(3) .
Mo2 O12 2.369(4) 2_656
Mo3 O9 1.699(5) .
Mo3 O8 1.717(4) .
Mo3 O7 1.903(4) .
Mo3 O10 1.912(4) .
Mo3 O11 2.325(3) .
Mo3 O12 2.393(4) 2_656
C1 N2 1.310(11) .
C1 N1 1.363(11) .
C1 H1 0.9300 .
C2 N3 1.287(10) .
C2 N1 1.325(10) .
C2 H2 0.9300 .
C3 N3 1.447(10) .
C3 C4' 1.464(15) .
C3 C4 1.56(4) .
C3 H3A 0.9700 .
C3 H3B 0.9700 .
C4 C5 1.51(4) .
C4 H4A 0.9700 .
C4 H4B 0.9700 .
C5 C6 1.80(3) .
C5 H5A 0.9700 .
C5 H5B 0.9700 .
C4' C5' 1.534(16) .
C4' H4'1 0.9700 .
C4' H4'2 0.9700 .
C5' C6 1.364(15) .
C5' H5'1 0.9700 .
C5' H5'2 0.9700 .
C6 C7 1.439(11) .
C6 H6A 0.9700 .
C6 H6B 0.9700 .
C7 N4 1.440(10) .
C7 H7A 0.9700 .
C7 H7B 0.9700 .
C8 N4 1.299(11) .
C8 N6 1.323(9) .
C8 H8 0.9300 .
C9 N5 1.270(11) .
C9 N6 1.313(10) .
C9 H9 0.9300 .
C10 N8 1.297(11) .
C10 N7 1.345(10) .
C10 H10 0.9300 .
C11 N7 1.306(10) .
C11 N9 1.319(10) .
C11 H11 0.9300 .
C12 N9 1.450(10) .
C12 C13 1.518(13) .
C12 H12A 0.9700 .
C12 H12B 0.9700 .
C13 C14 1.432(13) .
C13 H13A 0.9700 .
C13 H13B 0.9700 .
C14 C15 1.46(2) .
C14 C15' 1.65(2) .
C14 H14A 0.9700 .
C14 H14B 0.9700 .
C15 C16 1.17(3) .
C15 H15A 0.9700 .
C15 H15B 0.9700 .
C16 N10 1.53(3) .
C16 H16A 0.9700 .
C16 H16B 0.9700 .
C15' C16' 1.19(2) .
C15' H15C 0.9700 .
C15' H15D 0.9700 .
C16' N10 1.545(19) .
C16' H16C 0.9700 .
C16' H16D 0.9700 .
C17 N12 1.268(11) .
C17 N10 1.303(11) .
C17 H17 0.9300 .
C18 N11 1.307(12) .
C18 N12 1.325(10) .
C18 H18 0.9300 .
C19 C24 1.360(10) .
C19 C20 1.383(10) .
C20 C21 1.414(10) .
C20 H20 0.9300 .
C21 C22 1.347(11) .
C21 H21 0.9300 .
C22 C23 1.317(10) .
C22 H22 0.9300 .
C23 C24 1.369(10) .
C23 H23 0.9300 .
C24 H24 0.9300 .
N3 N2 1.334(9) .
N4 N5 1.365(10) .
N8 N9 1.357(9) .
N10 N11 1.392(11) .
N12 Cu2 1.885(6) 1_356
O10 Mo1 1.910(4) 2_656
O11 Mo1 2.318(4) 2_656
O12 Mo2 2.369(4) 2_656
O12 Mo3 2.393(4) 2_656

loop_
_geom_torsion_atom_site_label_1
_geom_torsion_atom_site_label_2
_geom_torsion_atom_site_label_3
_geom_torsion_atom_site_label_4
_geom_torsion
_geom_torsion_site_symmetry_1
_geom_torsion_site_symmetry_4
N3 C3 C4 C5 -172(2) . .
C4' C3 C4 C5 -57(2) . .
C3 C4 C5 C6 80(4) . .
N3 C3 C4' C5' -174.6(10) . .
C4 C3 C4' C5' 107(2) . .
C3 C4' C5' C6 -174.5(11) . .
C4' C5' C6 C7 -172.6(10) . .
C4' C5' C6 C5 63.3(16) . .
C4 C5 C6 C5' -67(3) . .
C4 C5 C6 C7 -156(3) . .
C5' C6 C7 N4 -59.9(13) . .
C5 C6 C7 N4 -6(2) . .
N9 C12 C13 C14 177.4(8) . .
C12 C13 C14 C15 160.4(18) . .
C12 C13 C14 C15' -173.1(11) . .
C13 C14 C15 C16 159(4) . .
C15' C14 C15 C16 107(5) . .
C14 C15 C16 N10 -139(4) . .
C13 C14 C15' C16' 158.6(19) . .
C15 C14 C15' C16' -61(2) . .
C14 C15' C16' N10 138(2) . .
O12 As1 C19 C24 114.7(5) . .
O11 As1 C19 C24 -5.3(6) . .
O4 As1 C19 C24 -125.2(5) . .
O12 As1 C19 C20 -68.9(6) . .
O11 As1 C19 C20 171.0(5) . .
O4 As1 C19 C20 51.1(6) . .
C24 C19 C20 C21 -1.1(10) . .
As1 C19 C20 C21 -177.4(5) . .
C19 C20 C21 C22 0.4(10) . .
C20 C21 C22 C23 -0.3(12) . .
C21 C22 C23 C24 0.9(12) . .
C20 C19 C24 C23 1.7(10) . .
As1 C19 C24 C23 177.9(5) . .
C22 C23 C24 C19 -1.5(11) . .
N3 C2 N1 C1 2.7(11) . .
N3 C2 N1 Cu1 172.1(7) . .
N2 C1 N1 C2 -4.6(12) . .
N2 C1 N1 Cu1 -174.8(7) . .
N7 Cu1 N1 C2 -60.2(14) . .
O2 Cu1 N1 C2 148.3(8) . .
N7 Cu1 N1 C1 106.9(11) . .
O2 Cu1 N1 C1 -44.6(8) . .
N1 C2 N3 N2 -0.1(11) . .
N1 C2 N3 C3 -175.6(9) . .
C4' C3 N3 C2 66.5(14) . .
C4 C3 N3 C2 107.2(17) . .
C4' C3 N3 N2 -108.7(11) . .
C4 C3 N3 N2 -67.9(16) . .
N1 C1 N2 N3 4.6(13) . .
C2 N3 N2 C1 -2.7(12) . .
C3 N3 N2 C1 173.4(9) . .
N6 C8 N4 N5 -2.1(11) . .
N6 C8 N4 C7 -177.6(9) . .
C6 C7 N4 C8 -65.3(14) . .
C6 C7 N4 N5 119.5(10) . .
N6 C9 N5 N4 -2.6(12) . .
C8 N4 N5 C9 2.8(10) . .
C7 N4 N5 C9 179.0(8) . .
N5 C9 N6 C8 1.4(12) . .
N5 C9 N6 Cu2 -172.8(7) . .
N4 C8 N6 C9 0.5(11) . .
N4 C8 N6 Cu2 174.4(6) . .
N12 Cu2 N6 C9 -154.6(15) 1_754 .
N12 Cu2 N6 C8 33(2) 1_754 .
N9 C11 N7 C10 0.4(11) . .
N9 C11 N7 Cu1 179.0(6) . .
N8 C10 N7 C11 1.4(12) . .
N8 C10 N7 Cu1 -177.2(7) . .
N1 Cu1 N7 C11 50.0(15) . .
O2 Cu1 N7 C11 -158.1(8) . .
N1 Cu1 N7 C10 -131.8(10) . .
O2 Cu1 N7 C10 20.1(8) . .
N7 C10 N8 N9 -2.5(12) . .
N7 C11 N9 N8 -2.0(11) . .
N7 C11 N9 C12 -176.3(9) . .
C10 N8 N9 C11 2.6(11) . .
C10 N8 N9 C12 177.6(9) . .
C13 C12 N9 C11 80.1(13) . .
C13 C12 N9 N8 -93.7(10) . .
N12 C17 N10 N11 6.0(13) . .
N12 C17 N10 C16 150.1(15) . .
N12 C17 N10 C16' -162.6(17) . .
C15 C16 N10 C17 180(2) . .
C15 C16 N10 N11 -40(3) . .
C15 C16 N10 C16' 58(3) . .
C15' C16' N10 C17 -173(2) . .
C15' C16' N10 N11 19(3) . .
C15' C16' N10 C16 -85(3) . .
N12 C18 N11 N10 2.5(13) . .
C17 N10 N11 C18 -4.9(13) . .
C16 N10 N11 C18 -150.1(15) . .
C16' N10 N11 C18 165.8(15) . .
N10 C17 N12 C18 -4.3(13) . .
N10 C17 N12 Cu2 -175.9(7) . 1_356
N11 C18 N12 C17 0.9(14) . .
N11 C18 N12 Cu2 173.4(8) . 1_356
O1 Mo1 O2 Cu1 13.1(5) . .
O3 Mo1 O2 Cu1 114.6(4) . .
O10 Mo1 O2 Cu1 -90.9(4) 2_656 .
O11 Mo1 O2 Cu1 -147.0(4) 2_656 .
O4 Mo1 O2 Cu1 -172.0(4) . .
N1 Cu1 O2 Mo1 36.8(5) . .
N7 Cu1 O2 Mo1 -134.6(5) . .
O1 Mo1 O3 Mo2 177.4(2) . .
O2 Mo1 O3 Mo2 71.1(3) . .
O10 Mo1 O3 Mo2 -52.7(4) 2_656 .
O11 Mo1 O3 Mo2 -92.7(2) 2_656 .
O4 Mo1 O3 Mo2 -17.22(19) . .
O6 Mo2 O3 Mo1 -176.6(2) . .
O5 Mo2 O3 Mo1 -70.5(3) . .
O7 Mo2 O3 Mo1 58.1(4) . .
O4 Mo2 O3 Mo1 17.58(19) . .
O12 Mo2 O3 Mo1 94.3(2) 2_656 .
O12 As1 O4 Mo2 -130.0(2) . .
O11 As1 O4 Mo2 -6.1(3) . .
C19 As1 O4 Mo2 110.4(3) . .
O12 As1 O4 Mo1 1.8(3) . .
O11 As1 O4 Mo1 125.8(2) . .
C19 As1 O4 Mo1 -117.7(3) . .
O6 Mo2 O4 As1 68.8(8) . .
O5 Mo2 O4 As1 -125.5(3) . .
O7 Mo2 O4 As1 -27.1(3) . .
O3 Mo2 O4 As1 133.3(3) . .
O12 Mo2 O4 As1 50.0(2) 2_656 .
O6 Mo2 O4 Mo1 -76.8(7) . .
O5 Mo2 O4 Mo1 88.96(18) . .
O7 Mo2 O4 Mo1 -172.69(15) . .
O3 Mo2 O4 Mo1 -12.30(14) . .
O12 Mo2 O4 Mo1 -95.63(13) 2_656 .
O1 Mo1 O4 As1 -70.6(6) . .
O2 Mo1 O4 As1 127.1(3) . .
O3 Mo1 O4 As1 -132.1(3) . .
O10 Mo1 O4 As1 30.4(2) 2_656 .
O11 Mo1 O4 As1 -45.8(2) 2_656 .
O1 Mo1 O4 Mo2 73.9(6) . .
O2 Mo1 O4 Mo2 -88.36(17) . .
O3 Mo1 O4 Mo2 12.42(14) . .
O10 Mo1 O4 Mo2 174.87(15) 2_656 .
O11 Mo1 O4 Mo2 98.71(13) 2_656 .
O6 Mo2 O7 Mo3 -68.9(2) . .
O5 Mo2 O7 Mo3 -174.8(2) . .
O3 Mo2 O7 Mo3 56.0(4) . .
O4 Mo2 O7 Mo3 95.4(2) . .
O12 Mo2 O7 Mo3 19.05(18) 2_656 .
O9 Mo3 O7 Mo2 172.1(2) . .
O8 Mo3 O7 Mo2 65.8(3) . .
O10 Mo3 O7 Mo2 -59.8(4) . .
O11 Mo3 O7 Mo2 -94.7(2) . .
O12 Mo3 O7 Mo2 -18.91(18) 2_656 .
O9 Mo3 O10 Mo1 73.5(3) . 2_656
O8 Mo3 O10 Mo1 179.7(3) . 2_656
O7 Mo3 O10 Mo1 -53.9(5) . 2_656
O11 Mo3 O10 Mo1 -18.1(2) . 2_656
O12 Mo3 O10 Mo1 -93.7(2) 2_656 2_656
O12 As1 O11 Mo1 -5.4(3) . 2_656
O4 As1 O11 Mo1 -129.3(2) . 2_656
C19 As1 O11 Mo1 114.2(3) . 2_656
O12 As1 O11 Mo3 130.1(2) . .
O4 As1 O11 Mo3 6.1(3) . .
C19 As1 O11 Mo3 -110.4(3) . .
O9 Mo3 O11 As1 124.9(3) . .
O8 Mo3 O11 As1 -67.3(6) . .
O7 Mo3 O11 As1 27.2(3) . .
O10 Mo3 O11 As1 -134.8(3) . .
O12 Mo3 O11 As1 -49.6(2) 2_656 .
O9 Mo3 O11 Mo1 -87.18(18) . 2_656
O8 Mo3 O11 Mo1 80.6(5) . 2_656
O7 Mo3 O11 Mo1 175.07(17) . 2_656
O10 Mo3 O11 Mo1 13.10(16) . 2_656
O12 Mo3 O11 Mo1 98.32(14) 2_656 2_656
O11 As1 O12 Mo2 1.5(3) . 2_656
O4 As1 O12 Mo2 126.2(2) . 2_656
C19 As1 O12 Mo2 -116.1(3) . 2_656
O11 As1 O12 Mo3 -126.9(2) . 2_656
O4 As1 O12 Mo3 -2.2(3) . 2_656
C19 As1 O12 Mo3 115.5(3) . 2_656
